data_1507340
loop_
_publ_author_name
'Jeselnik, Marjan'
'Leban, Ivan'
'Polanc, Slovenko'
'Kocevar, Marijan'

_publ_section_title
;
 D-Gulonolactone as a synthon for L-noviose: first preparation of
 4-O-demethyl-L-noviofuranose and related derivatives.
;
_journal_issue 15
_journal_name_full 'Organic letters'
_journal_page_first 2651
_journal_page_last 2653
_journal_paper_doi 10.1021/ol034796t
_journal_volume 5
_journal_year 2003
_chemical_absolute_configuration syn
_chemical_formula_moiety 'C21 H24 O5'
_chemical_formula_sum 'C21 H24 O5'
_chemical_formula_weight 356.40
_chemical_name_systematic
;
Organic crystal MJ-630 K338
Methyl 2,3-O-(1-methylethylidene)-5,5-di-
C-phenyl-\a-L-lyxofuranoside (12).    
;
_space_group_IT_number 19
_symmetry_cell_setting orthorhombic
_symmetry_space_group_name_Hall 'P 2ac 2ab'
_symmetry_space_group_name_H-M 'P 21 21 21'
_atom_sites_solution_hydrogens geom
_atom_sites_solution_primary direct
_atom_sites_solution_secondary difmap
_audit_creation_method SHELXL-97
_cell_angle_alpha 90.00
_cell_angle_beta 90.00
_cell_angle_gamma 90.00
_cell_formula_units_Z 4
_cell_length_a 9.7120(5)
_cell_length_b 10.3090(10)
_cell_length_c 19.3600(15)
_cell_measurement_reflns_used 3222
_cell_measurement_temperature 293(2)
_cell_measurement_theta_max 29
_cell_measurement_theta_min 1
_cell_volume 1938.3(3)
_computing_cell_refinement
;
DENZO and SCALEPACK (Otwinowski & Minor, 1997)
;
_computing_data_collection
;
COLLECT (Nonius, 1999)
;
_computing_data_reduction
;
DENZO and SCALEPACK (Otwinowski & Minor, 1997)
;
_computing_molecular_graphics
;
ORTEPII (Johnson, 1971), PLUTON (Spek, 1991), 
PLATON (Spek, 1998 and Farrugia, 2000), 
ORTEP-3 (Farrugia, 1999b)
;
_computing_publication_material
;
SHELXL-97 (Sheldrick, 1997), PARST (Nardelli, 1983 and 1995), 
WinGX (Farrugia, 1999a) 
;
_computing_structure_refinement 'SHELXL-97 (Sheldrick, 1997)'
_computing_structure_solution 'SHELXS-86 (Sheldrick, 1986)'
_diffrn_ambient_temperature 293(2)
_diffrn_detector_area_resol_mean 0.055
_diffrn_measured_fraction_theta_full 0.994
_diffrn_measured_fraction_theta_max 0.994
_diffrn_measurement_device_type 'Nonius KappaCCD diffractometer'
_diffrn_measurement_method
;
\f and \w scans
;
_diffrn_radiation_monochromator graphite
_diffrn_radiation_source 'fine-focus sealed tube'
_diffrn_radiation_type MoK\a
_diffrn_radiation_wavelength 0.71073
_diffrn_reflns_av_R_equivalents 0.0172
_diffrn_reflns_av_sigmaI/netI 0.0262
_diffrn_reflns_limit_h_max 13
_diffrn_reflns_limit_h_min 0
_diffrn_reflns_limit_k_max 14
_diffrn_reflns_limit_k_min 0
_diffrn_reflns_limit_l_max 26
_diffrn_reflns_limit_l_min -26
_diffrn_reflns_number 5180
_diffrn_reflns_theta_full 29.13
_diffrn_reflns_theta_max 29.13
_diffrn_reflns_theta_min 2.24
_exptl_absorpt_coefficient_mu 0.086
_exptl_absorpt_correction_type none
_exptl_crystal_colour colourless
_exptl_crystal_density_diffrn 1.221
_exptl_crystal_density_method 'not measured'
_exptl_crystal_description prism
_exptl_crystal_F_000 760
_exptl_crystal_size_max 0.27
_exptl_crystal_size_mid 0.26
_exptl_crystal_size_min 0.18
_refine_diff_density_max 0.213
_refine_diff_density_min -0.169
_refine_diff_density_rms 0.043
_refine_ls_extinction_coef 0.020(8)
_refine_ls_extinction_expression Fc^*^=kFc[1+0.001xFc^2^\l^3^/sin(2\q)]^-1/4^
_refine_ls_extinction_method SHELXL
_refine_ls_goodness_of_fit_ref 1.119
_refine_ls_hydrogen_treatment mixed
_refine_ls_matrix_type full
_refine_ls_number_parameters 237
_refine_ls_number_reflns 2931
_refine_ls_number_restraints 0
_refine_ls_restrained_S_all 1.119
_refine_ls_R_factor_all 0.0485
_refine_ls_R_factor_gt 0.0371
_refine_ls_shift/su_max 0.000
_refine_ls_shift/su_mean 0.000
_refine_ls_structure_factor_coef Fsqd
_refine_ls_weighting_details 'calc w=1/[\s^2^(Fo^2^)+(0.0762P)^2^+0.1717P] where P=(Fo^2^+2Fc^2^)/3'
_refine_ls_weighting_scheme calc
_refine_ls_wR_factor_gt 0.1011
_refine_ls_wR_factor_ref 0.1259
_reflns_number_gt 2545
_reflns_number_total 2931
_reflns_threshold_expression I>2\s(I)
_cod_data_source_file ol034796tsi20030509_061008.cif
_cod_data_source_block k338
_cod_depositor_comments
;
The following automatic conversions were performed:

'_symmetry_cell_setting' value 'Orthorhombic' changed to
'orthorhombic' according to
/home/saulius/struct/CIF-dictionaries/cif_core.dic dictionary named
'cif_core.dic' version 2.4.1 from 2010-06-29.

Automatic conversion script
Id: cif_fix_values 1715 2011-07-08 13:25:40Z adriana 
;
_cod_database_code 1507340

loop_
_symmetry_equiv_pos_as_xyz
'x, y, z'
'-x+1/2, -y, z+1/2'
'x+1/2, -y+1/2, -z'
'-x, y+1/2, -z+1/2'

loop_
_atom_site_label
_atom_site_type_symbol
_atom_site_fract_x
_atom_site_fract_y
_atom_site_fract_z
_atom_site_U_iso_or_equiv
_atom_site_adp_type
_atom_site_occupancy
_atom_site_symmetry_multiplicity
_atom_site_calc_flag
_atom_site_refinement_flags
O1 O 1.26047(16) -0.0611(2) 0.71914(8) 0.0482(4) Uani 1 1 d .
O2 O 0.95997(15) 0.06186(17) 0.63930(7) 0.0403(4) Uani 1 1 d .
O3 O 0.81740(14) 0.01418(15) 0.72726(7) 0.0316(3) Uani 1 1 d .
O4 O 1.11212(14) 0.08249(13) 0.77548(7) 0.0308(3) Uani 1 1 d .
O5 O 0.87308(15) 0.16131(13) 0.84322(7) 0.0316(3) Uani 1 1 d .
H5 H 0.8422 0.1529 0.8041 0.047 Uiso 1 1 calc R
C1 C 1.1587(2) 0.0337(2) 0.71080(10) 0.0356(5) Uani 1 1 d .
H1 H 1.1921 0.1044 0.6814 0.043 Uiso 1 1 calc R
C2 C 1.0337(2) -0.0310(2) 0.67851(10) 0.0342(4) Uani 1 1 d .
H2 H 1.0577 -0.1082 0.6516 0.041 Uiso 1 1 calc R
C3 C 0.9379(2) -0.06218(19) 0.74044(9) 0.0297(4) Uani 1 1 d .
H3 H 0.9167 -0.1549 0.7436 0.036 Uiso 1 1 calc R
C4 C 1.02036(19) -0.01409(18) 0.80270(9) 0.0269(4) Uani 1 1 d .
H4 H 1.0759 -0.0864 0.8201 0.032 Uiso 1 1 calc R
C5 C 0.93971(19) 0.04406(17) 0.86369(9) 0.0258(4) Uani 1 1 d .
C6 C 1.3884(3) -0.0085(4) 0.74014(17) 0.0736(10) Uani 1 1 d .
H6A H 1.4544 -0.0772 0.7453 0.110 Uiso 1 1 calc R
H6B H 1.3773 0.0356 0.7835 0.110 Uiso 1 1 calc R
H6C H 1.4204 0.0518 0.7059 0.110 Uiso 1 1 calc R
C8 C 0.8174(2) 0.0438(2) 0.65455(10) 0.0374(5) Uani 1 1 d .
C9 C 0.7596(3) -0.0688(3) 0.61400(13) 0.0625(8) Uani 1 1 d .
H9A H 0.6638 -0.0792 0.6248 0.094 Uiso 1 1 calc R
H9B H 0.8085 -0.1466 0.6259 0.094 Uiso 1 1 calc R
H9C H 0.7698 -0.0522 0.5655 0.094 Uiso 1 1 calc R
C10 C 0.7411(3) 0.1687(3) 0.64329(14) 0.0518(6) Uani 1 1 d .
H10A H 0.6452 0.1561 0.6533 0.078 Uiso 1 1 calc R
H10B H 0.7515 0.1955 0.5961 0.078 Uiso 1 1 calc R
H10C H 0.7778 0.2343 0.6733 0.078 Uiso 1 1 calc R
C11 C 1.03448(19) 0.08038(18) 0.92389(9) 0.0271(4) Uani 1 1 d .
C12 C 1.1737(2) 0.0493(2) 0.92734(11) 0.0352(4) Uani 1 1 d .
H12 H 1.2153 0.0061 0.8907 0.042 Uiso 1 1 calc R
C13 C 1.2512(2) 0.0826(2) 0.98536(12) 0.0427(5) Uani 1 1 d .
H13 H 1.3441 0.0610 0.9873 0.051 Uiso 1 1 calc R
C14 C 1.1909(3) 0.1474(2) 1.04003(11) 0.0437(6) Uani 1 1 d .
H14 H 1.2424 0.1685 1.0789 0.052 Uiso 1 1 calc R
C15 C 1.0533(3) 0.1806(2) 1.03635(11) 0.0430(5) Uani 1 1 d .
H15 H 1.0123 0.2260 1.0724 0.052 Uiso 1 1 calc R
C16 C 0.9765(2) 0.1464(2) 0.97904(10) 0.0351(4) Uani 1 1 d .
H16 H 0.8836 0.1683 0.9775 0.042 Uiso 1 1 calc R
C21 C 0.83483(19) -0.05692(19) 0.88948(9) 0.0279(4) Uani 1 1 d .
C22 C 0.6938(2) -0.0341(3) 0.88656(12) 0.0426(5) Uani 1 1 d .
H22 H 0.6606 0.0430 0.8681 0.051 Uiso 1 1 calc R
C23 C 0.6020(3) -0.1275(3) 0.91150(15) 0.0559(7) Uani 1 1 d .
H23 H 0.5078 -0.1113 0.9099 0.067 Uiso 1 1 calc R
C24 C 0.6485(3) -0.2428(3) 0.93838(12) 0.0482(6) Uani 1 1 d .
H24 H 0.5864 -0.3047 0.9543 0.058 Uiso 1 1 calc R
C25 C 0.7885(3) -0.2657(2) 0.94155(11) 0.0425(5) Uani 1 1 d .
H25 H 0.8210 -0.3433 0.9599 0.051 Uiso 1 1 calc R
C26 C 0.8805(2) -0.1737(2) 0.91752(10) 0.0326(4) Uani 1 1 d .
H26 H 0.9745 -0.1901 0.9201 0.039 Uiso 1 1 calc R

loop_
_atom_site_aniso_label
_atom_site_aniso_U_11
_atom_site_aniso_U_22
_atom_site_aniso_U_33
_atom_site_aniso_U_23
_atom_site_aniso_U_13
_atom_site_aniso_U_12
O1 0.0371(8) 0.0652(11) 0.0424(8) 0.0033(8) 0.0079(7) 0.0126(9)
O2 0.0379(8) 0.0546(9) 0.0284(7) 0.0082(7) -0.0013(6) -0.0064(8)
O3 0.0319(7) 0.0373(7) 0.0257(6) -0.0013(6) 0.0001(5) -0.0037(6)
O4 0.0315(7) 0.0308(7) 0.0303(6) 0.0026(6) 0.0028(6) -0.0058(6)
O5 0.0403(7) 0.0272(6) 0.0274(6) -0.0003(5) -0.0057(6) 0.0090(6)
C1 0.0323(9) 0.0443(11) 0.0303(9) 0.0061(9) 0.0056(7) 0.0003(9)
C2 0.0385(10) 0.0370(10) 0.0270(8) -0.0011(8) 0.0067(8) -0.0031(9)
C3 0.0363(9) 0.0259(8) 0.0270(8) -0.0029(7) 0.0046(7) -0.0023(8)
C4 0.0299(8) 0.0255(8) 0.0253(8) 0.0018(7) 0.0028(7) -0.0008(7)
C5 0.0294(8) 0.0241(8) 0.0239(8) 0.0007(7) -0.0010(7) 0.0021(7)
C6 0.0320(11) 0.115(3) 0.0742(19) 0.014(2) 0.0032(12) 0.0054(16)
C8 0.0362(10) 0.0500(12) 0.0260(8) -0.0002(9) -0.0028(8) -0.0117(10)
C9 0.0625(17) 0.084(2) 0.0410(13) -0.0222(14) -0.0043(12) -0.0254(17)
C10 0.0416(12) 0.0643(16) 0.0495(13) 0.0171(13) -0.0104(11) -0.0050(12)
C11 0.0323(9) 0.0243(8) 0.0248(8) 0.0035(7) -0.0032(7) -0.0010(7)
C12 0.0353(9) 0.0303(9) 0.0401(10) -0.0013(9) -0.0056(8) 0.0037(8)
C13 0.0395(11) 0.0372(11) 0.0512(13) 0.0067(10) -0.0166(10) -0.0019(9)
C14 0.0539(14) 0.0434(12) 0.0339(10) 0.0071(10) -0.0161(10) -0.0144(11)
C15 0.0525(12) 0.0487(12) 0.0277(9) -0.0049(9) 0.0014(9) -0.0133(11)
C16 0.0366(10) 0.0413(11) 0.0275(9) -0.0035(8) 0.0025(8) -0.0052(9)
C21 0.0298(8) 0.0316(9) 0.0222(7) -0.0038(7) 0.0011(7) -0.0020(8)
C22 0.0310(10) 0.0498(13) 0.0471(12) 0.0009(11) 0.0031(9) 0.0022(10)
C23 0.0327(11) 0.0791(19) 0.0559(15) -0.0043(14) 0.0088(11) -0.0135(12)
C24 0.0536(14) 0.0543(14) 0.0367(11) -0.0055(11) 0.0125(10) -0.0240(12)
C25 0.0600(14) 0.0365(11) 0.0308(10) 0.0006(9) 0.0076(10) -0.0135(11)
C26 0.0387(10) 0.0311(9) 0.0280(9) -0.0012(8) 0.0023(8) -0.0034(8)

loop_
_atom_type_symbol
_atom_type_description
_atom_type_scat_dispersion_real
_atom_type_scat_dispersion_imag
_atom_type_scat_source
C C 0.0033 0.0000 'International Tables Vol C Tables 4.2.6.8 and 6.1.1.4'
H H 0.0000 0.0000 'International Tables Vol C Tables 4.2.6.8 and 6.1.1.4'
O O 0.0106 0.0000 'International Tables Vol C Tables 4.2.6.8 and 6.1.1.4'

loop_
_geom_angle_atom_site_label_1
_geom_angle_atom_site_label_2
_geom_angle_atom_site_label_3
_geom_angle
C1 O1 C6 112.7(2)
C2 O2 C8 106.93(16)
C3 O3 C8 106.88(15)
C1 O4 C4 105.94(15)
C5 O5 H5 109.5
O1 C1 O4 111.70(16)
O1 C1 C2 107.82(19)
O4 C1 C2 105.27(15)
O1 C1 H1 110.6
O4 C1 H1 110.6
C2 C1 H1 110.6
O2 C2 C1 109.15(18)
O2 C2 C3 104.55(16)
C1 C2 C3 104.61(15)
O2 C2 H2 112.6
C1 C2 H2 112.6
C3 C2 H2 112.6
O3 C3 C4 112.94(15)
O3 C3 C2 103.78(15)
C4 C3 C2 103.15(15)
O3 C3 H3 112.1
C4 C3 H3 112.1
C2 C3 H3 112.1
O4 C4 C3 105.09(14)
O4 C4 C5 109.11(14)
C3 C4 C5 117.67(16)
O4 C4 H4 108.2
C3 C4 H4 108.2
C5 C4 H4 108.2
O5 C5 C11 106.06(14)
O5 C5 C4 110.35(14)
C11 C5 C4 111.92(15)
O5 C5 C21 111.26(15)
C11 C5 C21 108.43(14)
C4 C5 C21 108.80(14)
O1 C6 H6A 109.5
O1 C6 H6B 109.5
H6A C6 H6B 109.5
O1 C6 H6C 109.5
H6A C6 H6C 109.5
H6B C6 H6C 109.5
O2 C8 O3 103.28(15)
O2 C8 C10 109.67(19)
O3 C8 C10 108.89(19)
O2 C8 C9 110.7(2)
O3 C8 C9 110.20(19)
C10 C8 C9 113.6(2)
C8 C9 H9A 109.5
C8 C9 H9B 109.5
H9A C9 H9B 109.5
C8 C9 H9C 109.5
H9A C9 H9C 109.5
H9B C9 H9C 109.5
C8 C10 H10A 109.5
C8 C10 H10B 109.5
H10A C10 H10B 109.5
C8 C10 H10C 109.5
H10A C10 H10C 109.5
H10B C10 H10C 109.5
C16 C11 C12 118.11(18)
C16 C11 C5 117.52(16)
C12 C11 C5 124.37(17)
C11 C12 C13 120.5(2)
C11 C12 H12 119.8
C13 C12 H12 119.8
C14 C13 C12 120.4(2)
C14 C13 H13 119.8
C12 C13 H13 119.8
C15 C14 C13 119.4(2)
C15 C14 H14 120.3
C13 C14 H14 120.3
C14 C15 C16 120.0(2)
C14 C15 H15 120.0
C16 C15 H15 120.0
C15 C16 C11 121.6(2)
C15 C16 H16 119.2
C11 C16 H16 119.2
C22 C21 C26 118.4(2)
C22 C21 C5 121.6(2)
C26 C21 C5 120.01(17)
C21 C22 C23 119.9(2)
C21 C22 H22 120.1
C23 C22 H22 120.1
C24 C23 C22 121.1(2)
C24 C23 H23 119.4
C22 C23 H23 119.4
C23 C24 C25 119.3(2)
C23 C24 H24 120.4
C25 C24 H24 120.4
C24 C25 C26 120.2(2)
C24 C25 H25 119.9
C26 C25 H25 119.9
C25 C26 C21 121.2(2)
C25 C26 H26 119.4
C21 C26 H26 119.4

loop_
_geom_bond_atom_site_label_1
_geom_bond_atom_site_label_2
_geom_bond_distance
O1 C1 1.399(3)
O1 C6 1.415(3)
O2 C2 1.416(3)
O2 C8 1.428(3)
O3 C3 1.433(2)
O3 C8 1.440(2)
O4 C1 1.423(2)
O4 C4 1.437(2)
O5 C5 1.427(2)
O5 H5 0.8200
C1 C2 1.519(3)
C1 H1 0.9800
C2 C3 1.551(3)
C2 H2 0.9800
C3 C4 1.530(3)
C3 H3 0.9800
C4 C5 1.538(2)
C4 H4 0.9800
C5 C11 1.532(2)
C5 C21 1.540(3)
C6 H6A 0.9600
C6 H6B 0.9600
C6 H6C 0.9600
C8 C10 1.502(4)
C8 C9 1.509(3)
C9 H9A 0.9600
C9 H9B 0.9600
C9 H9C 0.9600
C10 H10A 0.9600
C10 H10B 0.9600
C10 H10C 0.9600
C11 C16 1.386(3)
C11 C12 1.391(3)
C12 C13 1.395(3)
C12 H12 0.9300
C13 C14 1.382(4)
C13 H13 0.9300
C14 C15 1.381(4)
C14 H14 0.9300
C15 C16 1.382(3)
C15 H15 0.9300
C16 H16 0.9300
C21 C22 1.391(3)
C21 C26 1.393(3)
C22 C23 1.398(4)
C22 H22 0.9300
C23 C24 1.374(4)
C23 H23 0.9300
C24 C25 1.382(4)
C24 H24 0.9300
C25 C26 1.384(3)
C25 H25 0.9300
C26 H26 0.9300

loop_
_geom_torsion_atom_site_label_1
_geom_torsion_atom_site_label_2
_geom_torsion_atom_site_label_3
_geom_torsion_atom_site_label_4
_geom_torsion
C6 O1 C1 O4 -72.9(2)
C6 O1 C1 C2 171.9(2)
C4 O4 C1 O1 -77.77(19)
C4 O4 C1 C2 39.0(2)
C8 O2 C2 C1 -136.11(17)
C8 O2 C2 C3 -24.6(2)
O1 C1 C2 O2 -151.54(16)
O4 C1 C2 O2 89.09(18)
O1 C1 C2 C3 97.03(18)
O4 C1 C2 C3 -22.3(2)
C8 O3 C3 C4 131.87(16)
C8 O3 C3 C2 20.88(19)
O2 C2 C3 O3 2.15(19)
C1 C2 C3 O3 116.85(17)
O2 C2 C3 C4 -115.85(17)
C1 C2 C3 C4 -1.1(2)
C1 O4 C4 C3 -39.82(18)
C1 O4 C4 C5 -166.86(15)
O3 C3 C4 O4 -87.35(18)
C2 C3 C4 O4 24.03(18)
O3 C3 C4 C5 34.3(2)
C2 C3 C4 C5 145.64(17)
O4 C4 C5 O5 53.94(19)
C3 C4 C5 O5 -65.6(2)
O4 C4 C5 C11 -63.93(18)
C3 C4 C5 C11 176.55(15)
O4 C4 C5 C21 176.28(14)
C3 C4 C5 C21 56.8(2)
C2 O2 C8 O3 38.0(2)
C2 O2 C8 C10 153.91(18)
C2 O2 C8 C9 -80.0(2)
C3 O3 C8 O2 -36.4(2)
C3 O3 C8 C10 -152.88(16)
C3 O3 C8 C9 81.9(2)
O5 C5 C11 C16 52.9(2)
C4 C5 C11 C16 173.27(17)
C21 C5 C11 C16 -66.7(2)
O5 C5 C11 C12 -128.42(19)
C4 C5 C11 C12 -8.0(3)
C21 C5 C11 C12 112.0(2)
C16 C11 C12 C13 0.9(3)
C5 C11 C12 C13 -177.82(19)
C11 C12 C13 C14 -0.3(3)
C12 C13 C14 C15 -0.9(4)
C13 C14 C15 C16 1.4(4)
C14 C15 C16 C11 -0.9(4)
C12 C11 C16 C15 -0.3(3)
C5 C11 C16 C15 178.50(19)
O5 C5 C21 C22 4.7(3)
C11 C5 C21 C22 121.0(2)
C4 C5 C21 C22 -117.1(2)
O5 C5 C21 C26 -174.33(16)
C11 C5 C21 C26 -58.1(2)
C4 C5 C21 C26 63.9(2)
C26 C21 C22 C23 0.0(3)
C5 C21 C22 C23 -179.0(2)
C21 C22 C23 C24 -0.7(4)
C22 C23 C24 C25 0.9(4)
C23 C24 C25 C26 -0.4(4)
C24 C25 C26 C21 -0.3(3)
C22 C21 C26 C25 0.5(3)
C5 C21 C26 C25 179.53(18)

loop_
_cod_related_entry_id
_cod_related_entry_database
_cod_related_entry_code
1 ChemSpider 21200322
